data_7243746
loop_
_publ_author_name
'Ying, Jun'
'Jin, Liang'
'Yu, Hai-Yan'
'Tian, Ai-Xiang'
'Wang, Xiu-Li'

_publ_section_title
;
 A series of polyoxometalate-based hybrid complexes constructed by a
 tripodal ligand containing mixed N/O donors
;
_journal_issue 44
_journal_name_full CrystEngComm
_journal_page_first 7846
_journal_page_last 7854
_journal_paper_doi 10.1039/D1CE01195B
_journal_volume 23
_journal_year 2021
_chemical_formula_moiety 'C13 H13 Fe Mo4 N4 O17'
_chemical_formula_sum 'C13 H13 Fe Mo4 N4 O17'
_chemical_formula_weight 936.88
_space_group_crystal_system triclinic
_space_group_IT_number 2
_space_group_name_Hall '-P 1'
_space_group_name_H-M_alt 'P -1'
_atom_sites_solution_hydrogens mixed
_audit_block_doi 10.5517/ccdc.csd.cc26w0gl
_audit_creation_date 2020-12-21
_audit_creation_method
;
Olex2 1.2
(compiled 2018.05.29 svn.r3508 for OlexSys, GUI svn.r5506)
;
_audit_update_record
;
2020-12-21 deposited with the CCDC.	2021-10-15 downloaded from the CCDC.
;
_cell_angle_alpha 83.409(8)
_cell_angle_beta 68.107(7)
_cell_angle_gamma 73.943(7)
_cell_formula_units_Z 2
_cell_length_a 9.589(4)
_cell_length_b 11.220(4)
_cell_length_c 12.270(5)
_cell_measurement_reflns_used 2001
_cell_measurement_temperature 296(2)
_cell_measurement_theta_max 28.17
_cell_measurement_theta_min 2.37
_cell_volume 1177.0(8)
_computing_cell_refinement 'SAINT V8.18C (?, 2016)'
_computing_data_reduction 'SAINT V8.18C (?, 2016)'
_computing_molecular_graphics 'Olex2 (Dolomanov et al., 2009)'
_computing_publication_material 'Olex2 (Dolomanov et al., 2009)'
_computing_structure_refinement 'ShelXL (Sheldrick, 2015)'
_computing_structure_solution 'SHELXT 2014/5 (Sheldrick, 2014)'
_diffrn_ambient_temperature 296.15
_diffrn_measured_fraction_theta_full 0.992
_diffrn_measured_fraction_theta_max 0.978
_diffrn_measurement_device_type 'CCD area detector'
_diffrn_measurement_method 'phi and omega scans'
_diffrn_radiation_monochromator graphite
_diffrn_radiation_type MoK\a
_diffrn_radiation_wavelength 0.71073
_diffrn_reflns_av_R_equivalents 0.0560
_diffrn_reflns_av_unetI/netI 0.1070
_diffrn_reflns_Laue_measured_fraction_full 0.992
_diffrn_reflns_Laue_measured_fraction_max 0.978
_diffrn_reflns_limit_h_max 11
_diffrn_reflns_limit_h_min -12
_diffrn_reflns_limit_k_max 6
_diffrn_reflns_limit_k_min -14
_diffrn_reflns_limit_l_max 16
_diffrn_reflns_limit_l_min -16
_diffrn_reflns_number 8507
_diffrn_reflns_point_group_measured_fraction_full 0.992
_diffrn_reflns_point_group_measured_fraction_max 0.978
_diffrn_reflns_theta_full 25.242
_diffrn_reflns_theta_max 28.369
_diffrn_reflns_theta_min 1.789
_exptl_absorpt_coefficient_mu 2.766
_exptl_absorpt_correction_T_max 0.7457
_exptl_absorpt_correction_T_min 0.5134
_exptl_absorpt_correction_type multi-scan
_exptl_absorpt_process_details
;
SADABS-2008/1 (Bruker,2008) was used for absorption correction.
wR2(int) was 0.0853 before and 0.0616 after correction.
The Ratio of minimum to maximum transmission is 0.6885.
The \l/2 correction factor is 0.0015.
;
_exptl_crystal_colour yellow
_exptl_crystal_density_diffrn 2.643
_exptl_crystal_description block
_exptl_crystal_F_000 898
_exptl_crystal_size_max 0.19
_exptl_crystal_size_mid 0.17
_exptl_crystal_size_min 0.15
_refine_diff_density_max 3.666
_refine_diff_density_min -2.714
_refine_diff_density_rms 0.376
_refine_ls_extinction_method none
_refine_ls_goodness_of_fit_ref 1.007
_refine_ls_hydrogen_treatment constr
_refine_ls_matrix_type full
_refine_ls_number_parameters 354
_refine_ls_number_reflns 5763
_refine_ls_number_restraints 0
_refine_ls_restrained_S_all 1.007
_refine_ls_R_factor_all 0.1061
_refine_ls_R_factor_gt 0.0734
_refine_ls_shift/su_max 0.001
_refine_ls_shift/su_mean 0.000
_refine_ls_structure_factor_coef Fsqd
_refine_ls_weighting_details 'w=1/[\s^2^(Fo^2^)+(0.1336P)^2^] where P=(Fo^2^+2Fc^2^)/3'
_refine_ls_weighting_scheme calc
_refine_ls_wR_factor_gt 0.1890
_refine_ls_wR_factor_ref 0.2142
_reflns_Friedel_coverage 0.000
_reflns_number_gt 4075
_reflns_number_total 5763
_reflns_threshold_expression 'I > 2\s(I)'
_cod_data_source_file d1ce01195b2.cif
_cod_data_source_block 2_CCDC1
_cod_depositor_comments 'Adding full bibliography for 7243745--7243750.cif.'
_cod_database_code 7243746
_shelxl_version_number 2014/6
_shelx_space_group_comment
;
The symmetry employed for this shelxl refinement is uniquely defined
by the following loop, which should always be used as a source of
symmetry information in preference to the above space-group names.
They are only intended as comments.
;
_olex2_refinement_description
;
1. Fixed Uiso
 At 1.2 times of:
  All C(H) groups
 At 1.5 times of:
  All O(H,H) groups
2.a Rotating group:
 O5(H5A,H5B), O6(H6A,H6B)
2.b Aromatic/amide H refined with riding coordinates:
 C7(H7), C8(H8), C3(H3), C6(H6), C13(H13), C4(H4), C12(H12), C11(H11), C2(H2)
;
_olex2_submission_special_instructions 'No special instructions were received'

loop_
_space_group_symop_operation_xyz
'x, y, z'
'-x, -y, -z'

loop_
_atom_site_label
_atom_site_type_symbol
_atom_site_fract_x
_atom_site_fract_y
_atom_site_fract_z
_atom_site_U_iso_or_equiv
_atom_site_adp_type
_atom_site_occupancy
_atom_site_site_symmetry_order
_atom_site_calc_flag
_atom_site_refinement_flags_posn
_atom_site_refinement_flags_adp
_atom_site_refinement_flags_occupancy
_atom_site_disorder_assembly
_atom_site_disorder_group
Mo01 Mo 0.76666(9) 0.51920(7) 0.67892(7) 0.0122(2) Uani 1 1 d . . . . .
Mo02 Mo 0.50795(10) 0.58941(7) 1.10251(7) 0.0130(2) Uani 1 1 d . . . . .
Mo03 Mo 0.18629(10) 0.66201(8) 1.04377(7) 0.0151(2) Uani 1 1 d . . . . .
Mo04 Mo 0.44749(10) 0.72693(8) 0.79942(7) 0.0162(2) Uani 1 1 d . . . . .
Fe1 Fe 0.80485(16) 0.52176(13) 0.37344(12) 0.0134(3) Uani 1 1 d . . . . .
O11 O 0.4452(8) 0.6223(6) 0.9673(6) 0.0142(14) Uani 1 1 d . . . . .
O14 O 0.2642(8) 0.5779(6) 1.1645(6) 0.0159(14) Uani 1 1 d . . . . .
O3 O 0.7392(8) 0.5658(6) 0.5469(6) 0.0187(15) Uani 1 1 d . . . . .
O15 O 0.4812(8) 0.4839(6) 1.2390(6) 0.0144(14) Uani 1 1 d . . . . .
O7 O 0.6768(8) 0.6695(6) 0.7561(6) 0.0179(15) Uani 1 1 d . . . . .
O17 O 0.7099(8) 0.5439(6) 1.0337(6) 0.0192(15) Uani 1 1 d . . . . .
O1 O 0.8000(9) 0.3375(6) 0.6264(7) 0.0229(16) Uani 1 1 d . . . . .
O10 O 0.2416(9) 0.6981(7) 0.8767(6) 0.0216(16) Uani 1 1 d . . . . .
O2 O 0.8139(10) 0.3350(7) 0.4391(7) 0.0280(18) Uani 1 1 d . . . . .
O13 O 0.1387(10) 0.8116(7) 1.0903(7) 0.0296(19) Uani 1 1 d . . . . .
O5 O 0.8802(9) 0.4499(7) 0.2078(6) 0.0231(16) Uani 1 1 d . . . . .
H5A H 0.8271 0.3982 0.2074 0.035 Uiso 1 1 d GR . . . .
H5B H 0.8314 0.5208 0.1875 0.035 Uiso 1 1 d GR . . . .
O12 O 0.0126(8) 0.6287(7) 1.0709(7) 0.0253(17) Uani 1 1 d . . . . .
O6 O 0.5712(9) 0.5534(8) 0.3959(7) 0.0310(19) Uani 1 1 d . . . . .
H6A H 0.5950 0.6259 0.3933 0.046 Uiso 1 1 d GR . . . .
H6B H 0.5594 0.5504 0.3283 0.046 Uiso 1 1 d GR . . . .
O8 O 0.4425(9) 0.7619(8) 0.6621(7) 0.0302(19) Uani 1 1 d . . . . .
O4 O 0.9606(8) 0.5057(7) 0.6496(6) 0.0202(15) Uani 1 1 d . . . . .
O16 O 0.4761(9) 0.7332(7) 1.1543(7) 0.0261(18) Uani 1 1 d . . . . .
O9 O 0.4278(10) 0.8640(8) 0.8550(8) 0.0316(19) Uani 1 1 d . . . . .
N3 N 0.7655(11) -0.1096(8) 0.4155(8) 0.0214(19) Uani 1 1 d . . . . .
N2 N 0.7889(11) -0.0826(8) 0.8006(8) 0.024(2) Uani 1 1 d . . . . .
N4 N 0.7837(11) -0.2852(9) 0.3392(8) 0.0225(19) Uani 1 1 d . . . . .
N1 N 0.8337(14) -0.2151(10) 0.9300(10) 0.041(3) Uani 1 1 d . . . . .
C5 C 0.7922(13) -0.0249(9) 0.6871(9) 0.022(2) Uani 1 1 d . . . . .
C7 C 0.7778(15) -0.0913(10) 0.6033(10) 0.029(3) Uani 1 1 d . . . . .
H7 H 0.7677 -0.1722 0.6192 0.035 Uiso 1 1 calc R . . . .
C9 C 0.7789(13) -0.0358(9) 0.4980(10) 0.022(2) Uani 1 1 d . . . . .
C10 C 0.7980(12) 0.1515(9) 0.5582(9) 0.020(2) Uani 1 1 d . . . . .
C8 C 0.7870(13) 0.0865(9) 0.4739(9) 0.023(2) Uani 1 1 d . . . . .
H8 H 0.7850 0.1239 0.4027 0.028 Uiso 1 1 calc R . . . .
C3 C 0.8592(14) -0.1953(11) 0.8179(10) 0.028(3) Uani 1 1 d . . . . .
H3 H 0.9189 -0.2536 0.7594 0.034 Uiso 1 1 calc R . . . .
C6 C 0.8030(12) 0.0963(10) 0.6639(9) 0.022(2) Uani 1 1 d . . . . .
H6 H 0.8135 0.1404 0.7188 0.027 Uiso 1 1 calc R . . . .
C1 C 0.8038(12) 0.2866(9) 0.5372(8) 0.020(2) Uani 1 1 d . . . . .
C13 C 0.8366(13) -0.2308(10) 0.3992(10) 0.024(2) Uani 1 1 d . . . . .
H13 H 0.9152 -0.2720 0.4274 0.029 Uiso 1 1 calc R . . . .
C4 C 0.7103(15) -0.0254(12) 0.9056(10) 0.032(3) Uani 1 1 d . . . . .
H4 H 0.6479 0.0553 0.9184 0.039 Uiso 1 1 calc R . . . .
C12 C 0.6761(16) -0.1907(11) 0.3117(11) 0.033(3) Uani 1 1 d . . . . .
H12 H 0.6186 -0.2000 0.2681 0.040 Uiso 1 1 calc R . . . .
C11 C 0.6647(16) -0.0841(11) 0.3554(12) 0.036(3) Uani 1 1 d . . . . .
H11 H 0.6008 -0.0072 0.3470 0.043 Uiso 1 1 calc R . . . .
C2 C 0.7393(17) -0.1064(14) 0.9859(12) 0.041(3) Uani 1 1 d . . . . .
H2 H 0.7026 -0.0926 1.0662 0.050 Uiso 1 1 calc R . . . .

loop_
_atom_site_aniso_label
_atom_site_aniso_U_11
_atom_site_aniso_U_22
_atom_site_aniso_U_33
_atom_site_aniso_U_23
_atom_site_aniso_U_13
_atom_site_aniso_U_12
Mo01 0.0111(4) 0.0128(4) 0.0107(4) -0.0017(3) -0.0012(3) -0.0031(3)
Mo02 0.0127(4) 0.0131(4) 0.0119(4) -0.0006(3) -0.0028(3) -0.0034(3)
Mo03 0.0125(4) 0.0160(4) 0.0132(4) -0.0002(3) -0.0023(3) -0.0015(3)
Mo04 0.0148(4) 0.0136(4) 0.0151(4) 0.0004(3) -0.0016(3) -0.0012(3)
Fe1 0.0141(7) 0.0139(7) 0.0118(6) -0.0028(5) -0.0023(5) -0.0052(5)
O11 0.011(3) 0.018(3) 0.011(3) -0.001(2) -0.001(3) -0.003(3)
O14 0.014(3) 0.023(4) 0.009(3) 0.003(3) -0.001(3) -0.008(3)
O3 0.020(4) 0.020(4) 0.011(3) -0.005(3) 0.001(3) -0.004(3)
O15 0.015(3) 0.021(3) 0.009(3) 0.002(2) -0.006(3) -0.006(3)
O7 0.018(4) 0.014(3) 0.017(3) -0.004(3) 0.000(3) -0.005(3)
O17 0.013(4) 0.016(3) 0.028(4) -0.001(3) -0.008(3) -0.003(3)
O1 0.031(4) 0.012(3) 0.025(4) 0.001(3) -0.010(3) -0.006(3)
O10 0.020(4) 0.032(4) 0.016(4) 0.004(3) -0.010(3) -0.009(3)
O2 0.041(5) 0.019(4) 0.022(4) 0.000(3) -0.009(4) -0.008(4)
O13 0.030(5) 0.019(4) 0.029(4) -0.003(3) -0.002(4) -0.001(3)
O5 0.030(4) 0.022(4) 0.017(4) -0.002(3) -0.005(3) -0.010(3)
O12 0.014(4) 0.035(4) 0.027(4) 0.001(3) -0.004(3) -0.011(3)
O6 0.022(4) 0.045(5) 0.030(4) -0.001(4) -0.011(4) -0.013(4)
O8 0.025(4) 0.033(4) 0.027(4) 0.006(3) -0.002(3) -0.009(4)
O4 0.014(4) 0.026(4) 0.017(4) -0.002(3) -0.001(3) -0.007(3)
O16 0.031(5) 0.016(4) 0.027(4) -0.008(3) -0.004(3) -0.005(3)
O9 0.034(5) 0.027(4) 0.039(5) -0.005(4) -0.014(4) -0.012(4)
N3 0.022(5) 0.014(4) 0.023(5) -0.002(3) -0.002(4) -0.004(4)
N2 0.030(5) 0.019(4) 0.018(4) 0.004(3) 0.000(4) -0.010(4)
N4 0.022(5) 0.027(5) 0.017(4) 0.004(4) -0.005(4) -0.008(4)
N1 0.047(7) 0.036(6) 0.041(7) 0.012(5) -0.023(6) -0.008(5)
C5 0.027(6) 0.015(5) 0.021(5) 0.000(4) -0.006(4) -0.003(4)
C7 0.041(7) 0.012(5) 0.029(6) -0.006(4) -0.006(5) -0.007(5)
C9 0.021(6) 0.017(5) 0.026(5) -0.004(4) -0.004(4) -0.006(4)
C10 0.020(5) 0.012(4) 0.026(5) 0.001(4) -0.006(4) -0.005(4)
C8 0.028(6) 0.016(5) 0.017(5) 0.002(4) -0.002(4) -0.004(4)
C3 0.035(7) 0.027(6) 0.026(6) 0.005(4) -0.014(5) -0.011(5)
C6 0.021(6) 0.023(5) 0.018(5) -0.002(4) -0.002(4) -0.005(4)
C1 0.023(5) 0.017(5) 0.011(4) -0.005(4) 0.005(4) -0.005(4)
C13 0.023(6) 0.018(5) 0.026(6) -0.002(4) -0.004(5) -0.004(4)
C4 0.039(7) 0.028(6) 0.026(6) -0.003(5) -0.008(5) -0.007(6)
C12 0.046(8) 0.025(6) 0.037(7) -0.001(5) -0.025(6) -0.007(6)
C11 0.042(8) 0.022(6) 0.041(7) 0.003(5) -0.016(6) -0.006(5)
C2 0.044(8) 0.053(8) 0.024(6) 0.001(6) -0.008(6) -0.013(7)

loop_
_atom_type_symbol
_atom_type_description
_atom_type_scat_dispersion_real
_atom_type_scat_dispersion_imag
_atom_type_scat_source
C C 0.0033 0.0016 'International Tables Vol C Tables 4.2.6.8 and 6.1.1.4'
H H 0.0000 0.0000 'International Tables Vol C Tables 4.2.6.8 and 6.1.1.4'
Fe Fe 0.3463 0.8444 'International Tables Vol C Tables 4.2.6.8 and 6.1.1.4'
Mo Mo -1.6832 0.6857 'International Tables Vol C Tables 4.2.6.8 and 6.1.1.4'
N N 0.0061 0.0033 'International Tables Vol C Tables 4.2.6.8 and 6.1.1.4'
O O 0.0106 0.0060 'International Tables Vol C Tables 4.2.6.8 and 6.1.1.4'

loop_
_geom_angle_atom_site_label_1
_geom_angle_atom_site_label_2
_geom_angle_atom_site_label_3
_geom_angle
_geom_angle_site_symmetry_1
_geom_angle_site_symmetry_3
_geom_angle_publ_flag
O14 Mo01 O15 71.5(3) 2_667 2_667 ?
O14 Mo01 O1 78.2(3) 2_667 . ?
O3 Mo01 O14 155.7(3) . 2_667 ?
O3 Mo01 O15 89.4(3) . 2_667 ?
O3 Mo01 O7 99.0(3) . . ?
O3 Mo01 O1 85.3(3) . . ?
O7 Mo01 O14 91.6(3) . 2_667 ?
O7 Mo01 O15 77.8(3) . 2_667 ?
O7 Mo01 O1 161.6(3) . . ?
O1 Mo01 O15 84.4(3) . 2_667 ?
O4 Mo01 O14 93.9(3) . 2_667 ?
O4 Mo01 O3 105.2(3) . . ?
O4 Mo01 O15 165.3(3) . 2_667 ?
O4 Mo01 O7 101.0(3) . . ?
O4 Mo01 O1 95.1(3) . . ?
O11 Mo02 O11 77.4(3) . 2_667 ?
O11 Mo02 O14 73.5(3) . . ?
O14 Mo02 O11 81.6(2) . 2_667 ?
O15 Mo02 O11 139.5(3) . . ?
O15 Mo02 O11 74.1(3) . 2_667 ?
O15 Mo02 O14 74.3(3) . . ?
O17 Mo02 O11 76.8(3) . 2_667 ?
O17 Mo02 O11 100.5(3) . . ?
O17 Mo02 O14 158.4(3) . . ?
O17 Mo02 O15 100.3(3) . . ?
O16 Mo02 O11 178.4(3) . 2_667 ?
O16 Mo02 O11 104.2(3) . . ?
O16 Mo02 O14 98.4(3) . . ?
O16 Mo02 O15 104.3(3) . . ?
O16 Mo02 O17 103.2(4) . . ?
O11 Mo03 O17 70.9(2) . 2_667 ?
O14 Mo03 O11 72.8(3) . . ?
O14 Mo03 O17 80.4(3) . 2_667 ?
O14 Mo03 O10 144.5(3) . . ?
O10 Mo03 O11 73.2(3) . . ?
O10 Mo03 O17 79.3(3) . 2_667 ?
O13 Mo03 O11 100.9(3) . . ?
O13 Mo03 O14 98.3(3) . . ?
O13 Mo03 O17 171.8(3) . 2_667 ?
O13 Mo03 O10 97.7(4) . . ?
O12 Mo03 O11 153.5(3) . . ?
O12 Mo03 O14 107.0(3) . . ?
O12 Mo03 O17 82.8(3) . 2_667 ?
O12 Mo03 O10 99.0(3) . . ?
O12 Mo03 O13 105.3(4) . . ?
O11 Mo04 O15 72.0(2) . 2_667 ?
O7 Mo04 O11 83.4(3) . . ?
O7 Mo04 O15 72.7(3) . 2_667 ?
O10 Mo04 O11 72.8(3) . . ?
O10 Mo04 O15 83.0(3) . 2_667 ?
O10 Mo04 O7 150.3(3) . . ?
O8 Mo04 O11 161.3(3) . . ?
O8 Mo04 O15 90.7(3) . 2_667 ?
O8 Mo04 O7 98.3(3) . . ?
O8 Mo04 O10 98.9(3) . . ?
O9 Mo04 O11 93.4(3) . . ?
O9 Mo04 O15 162.1(3) . 2_667 ?
O9 Mo04 O7 96.0(4) . . ?
O9 Mo04 O10 102.8(4) . . ?
O9 Mo04 O8 104.9(4) . . ?
O3 Fe1 O2 84.6(3) . . ?
O3 Fe1 O5 171.2(3) . . ?
O3 Fe1 O6 89.1(3) . . ?
O3 Fe1 O4 90.6(3) . 2_766 ?
O3 Fe1 N4 85.5(3) . 1_565 ?
O5 Fe1 O2 86.9(3) . . ?
O5 Fe1 O6 93.1(3) . . ?
O5 Fe1 O4 87.3(3) . 2_766 ?
O5 Fe1 N4 103.0(3) . 1_565 ?
O6 Fe1 O2 91.4(3) . . ?
O6 Fe1 O4 178.7(3) . 2_766 ?
O6 Fe1 N4 88.3(4) . 1_565 ?
O4 Fe1 O2 89.9(3) 2_766 . ?
O4 Fe1 N4 90.4(3) 2_766 1_565 ?
N4 Fe1 O2 170.1(3) 1_565 . ?
Mo02 O11 Mo02 102.6(3) . 2_667 ?
Mo02 O11 Mo03 104.1(3) . . ?
Mo02 O11 Mo04 150.6(4) . . ?
Mo03 O11 Mo02 96.6(2) . 2_667 ?
Mo03 O11 Mo04 93.8(2) . . ?
Mo04 O11 Mo02 98.1(2) . 2_667 ?
Mo01 O14 Mo02 104.4(3) 2_667 . ?
Mo03 O14 Mo01 150.8(4) . 2_667 ?
Mo03 O14 Mo02 104.9(3) . . ?
Mo01 O3 Fe1 145.4(4) . . ?
Mo01 O15 Mo04 90.7(2) 2_667 2_667 ?
Mo02 O15 Mo01 109.2(3) . 2_667 ?
Mo02 O15 Mo04 114.7(3) . 2_667 ?
Mo01 O7 Mo04 114.6(4) . . ?
Mo02 O17 Mo03 115.6(3) . 2_667 ?
C1 O1 Mo01 137.0(7) . . ?
Mo03 O10 Mo04 114.6(3) . . ?
C1 O2 Fe1 132.8(7) . . ?
Mo01 O4 Fe1 174.9(4) . 2_766 ?
C13 N3 C9 123.4(10) . . ?
C13 N3 C11 105.3(9) . . ?
C11 N3 C9 130.4(9) . . ?
C3 N2 C5 126.1(9) . . ?
C3 N2 C4 109.0(10) . . ?
C4 N2 C5 124.9(9) . . ?
C13 N4 Fe1 115.4(7) . 1_545 ?
C13 N4 C12 103.9(9) . . ?
C12 N4 Fe1 134.0(8) . 1_545 ?
C3 N1 C2 106.6(11) . . ?
C7 C5 N2 119.8(10) . . ?
C6 C5 N2 120.2(9) . . ?
C6 C5 C7 120.0(10) . . ?
C9 C7 C5 119.2(10) . . ?
C7 C9 N3 116.3(9) . . ?
C7 C9 C8 121.5(10) . . ?
C8 C9 N3 122.1(10) . . ?
C8 C10 C6 121.2(10) . . ?
C8 C10 C1 120.6(10) . . ?
C6 C10 C1 118.2(9) . . ?
C10 C8 C9 118.5(10) . . ?
N2 C3 N1 109.8(11) . . ?
C5 C6 C10 119.5(10) . . ?
O1 C1 C10 113.5(9) . . ?
O2 C1 O1 127.0(10) . . ?
O2 C1 C10 119.4(9) . . ?
N4 C13 N3 112.9(11) . . ?
C2 C4 N2 106.6(11) . . ?
C11 C12 N4 111.0(11) . . ?
C12 C11 N3 106.7(11) . . ?
C4 C2 N1 107.9(12) . . ?

loop_
_geom_bond_atom_site_label_1
_geom_bond_atom_site_label_2
_geom_bond_distance
_geom_bond_site_symmetry_2
_geom_bond_publ_flag
Mo01 O14 2.059(7) 2_667 ?
Mo01 O3 1.736(7) . ?
Mo01 O15 2.217(7) 2_667 ?
Mo01 O7 1.854(7) . ?
Mo01 O1 2.112(7) . ?
Mo01 O4 1.723(7) . ?
Mo02 O11 2.484(7) 2_667 ?
Mo02 O11 1.932(7) . ?
Mo02 O14 2.208(7) . ?
Mo02 O15 1.915(7) . ?
Mo02 O17 1.748(7) . ?
Mo02 O16 1.708(7) . ?
Mo03 O11 2.233(7) . ?
Mo03 O14 1.939(7) . ?
Mo03 O17 2.400(7) 2_667 ?
Mo03 O10 1.941(7) . ?
Mo03 O13 1.719(8) . ?
Mo03 O12 1.711(7) . ?
Mo04 O11 2.246(7) . ?
Mo04 O15 2.325(7) 2_667 ?
Mo04 O7 1.989(7) . ?
Mo04 O10 1.946(7) . ?
Mo04 O8 1.701(8) . ?
Mo04 O9 1.688(8) . ?
Fe1 O3 2.060(7) . ?
Fe1 O2 2.148(8) . ?
Fe1 O5 2.064(7) . ?
Fe1 O6 2.084(8) . ?
Fe1 O4 2.097(7) 2_766 ?
Fe1 N4 2.127(9) 1_565 ?
O11 Mo02 2.484(7) 2_667 ?
O14 Mo01 2.059(7) 2_667 ?
O15 Mo01 2.217(7) 2_667 ?
O15 Mo04 2.325(7) 2_667 ?
O17 Mo03 2.400(7) 2_667 ?
O1 C1 1.277(12) . ?
O2 C1 1.243(12) . ?
O4 Fe1 2.097(7) 2_766 ?
N3 C9 1.440(13) . ?
N3 C13 1.343(13) . ?
N3 C11 1.376(16) . ?
N2 C5 1.460(13) . ?
N2 C3 1.293(14) . ?
N2 C4 1.355(14) . ?
N4 Fe1 2.127(9) 1_545 ?
N4 C13 1.313(14) . ?
N4 C12 1.369(14) . ?
N1 C3 1.308(15) . ?
N1 C2 1.377(18) . ?
C5 C7 1.404(15) . ?
C5 C6 1.382(15) . ?
C7 C9 1.367(16) . ?
C9 C8 1.387(14) . ?
C10 C8 1.382(15) . ?
C10 C6 1.382(15) . ?
C10 C1 1.521(14) . ?
C4 C2 1.317(18) . ?
C12 C11 1.327(16) . ?
